data_7054727
loop_
_publ_author_name
'Gholivand, Khodayar'
'Molaei, Foroogh'

_publ_section_title
;
 Synthesis and structural study of some new phosphorus(v) hydrazide
 compounds: spectroscopic evidence and a theoretical approach
;
_journal_issue 5
_journal_name_full 'New J. Chem.'
_journal_page_first 3747
_journal_paper_doi 10.1039/C5NJ00135H
_journal_volume 39
_journal_year 2015
_chemical_formula_moiety 'C14 H15 N2 O5 P'
_chemical_formula_sum 'C14 H15 N2 O5 P'
_chemical_formula_weight 322.25
_chemical_name_systematic
; 
 ? 
;
_space_group_IT_number 2
_symmetry_cell_setting triclinic
_symmetry_space_group_name_Hall '-P 1'
_symmetry_space_group_name_H-M 'P -1'
_atom_sites_solution_hydrogens difmap
_atom_sites_solution_primary direct
_atom_sites_solution_secondary difmap
_audit_creation_method SHELXL-97
_audit_update_record
;
2014-03-01 deposited with the CCDC.
2015-02-25 downloaded from the CCDC.
;
_cell_angle_alpha 78.9900(10)
_cell_angle_beta 86.5040(10)
_cell_angle_gamma 87.8060(10)
_cell_formula_units_Z 2
_cell_length_a 5.7570(2)
_cell_length_b 8.9928(3)
_cell_length_c 14.7059(6)
_cell_measurement_reflns_used 1409
_cell_measurement_temperature 100(2)
_cell_measurement_theta_max 30
_cell_measurement_theta_min 3
_cell_volume 745.67(5)
_computing_cell_refinement 'Bruker SAINT'
_computing_data_collection 'Bruker APEX II'
_computing_data_reduction 'Bruker SAINT'
_computing_molecular_graphics 'Bruker SHELXTL'
_computing_publication_material 'Bruker SHELXTL'
_computing_structure_refinement 'SHELXL-97 (Sheldrick, 1997)'
_computing_structure_solution 'SHELXS-97 (Sheldrick, 1997)'
_diffrn_ambient_temperature 100(2)
_diffrn_measured_fraction_theta_full 0.997
_diffrn_measured_fraction_theta_max 0.997
_diffrn_measurement_device_type 'Bruker APEX II CCD area detector''
_diffrn_measurement_method 'omega scans'
_diffrn_radiation_monochromator graphite
_diffrn_radiation_source 'fine-focus sealed tube'
_diffrn_radiation_type MoK\a
_diffrn_radiation_wavelength 0.71073
_diffrn_reflns_av_R_equivalents 0.0115
_diffrn_reflns_av_sigmaI/netI 0.0150
_diffrn_reflns_limit_h_max 8
_diffrn_reflns_limit_h_min -8
_diffrn_reflns_limit_k_max 12
_diffrn_reflns_limit_k_min -12
_diffrn_reflns_limit_l_max 18
_diffrn_reflns_limit_l_min -20
_diffrn_reflns_number 8958
_diffrn_reflns_theta_full 30.00
_diffrn_reflns_theta_max 30.00
_diffrn_reflns_theta_min 2.31
_exptl_absorpt_coefficient_mu 0.210
_exptl_absorpt_correction_T_max 0.977
_exptl_absorpt_correction_T_min 0.967
_exptl_absorpt_correction_type multi-scan
_exptl_absorpt_process_details SADABS
_exptl_crystal_colour colorless
_exptl_crystal_density_diffrn 1.435
_exptl_crystal_density_method 'not measured'
_exptl_crystal_description prism
_exptl_crystal_F_000 336
_exptl_crystal_size_max 0.16
_exptl_crystal_size_mid 0.13
_exptl_crystal_size_min 0.11
_refine_diff_density_max 0.483
_refine_diff_density_min -0.475
_refine_diff_density_rms 0.062
_refine_ls_extinction_method none
_refine_ls_goodness_of_fit_ref 1.041
_refine_ls_hydrogen_treatment constr
_refine_ls_matrix_type full
_refine_ls_number_parameters 212
_refine_ls_number_reflns 4327
_refine_ls_number_restraints 0
_refine_ls_restrained_S_all 1.041
_refine_ls_R_factor_all 0.0339
_refine_ls_R_factor_gt 0.0320
_refine_ls_shift/su_max 0.001
_refine_ls_shift/su_mean 0.000
_refine_ls_structure_factor_coef Fsqd
_refine_ls_weighting_details 'calc w=1/[\s^2^(Fo^2^)+(0.0511P)^2^+0.3335P] where P=(Fo^2^+2Fc^2^)/3'
_refine_ls_weighting_scheme calc
_refine_ls_wR_factor_gt 0.0890
_refine_ls_wR_factor_ref 0.0910
_reflns_number_gt 4062
_reflns_number_total 4327
_reflns_threshold_expression I>2\s(I)
_cod_data_source_file c5nj00135h1.cif
_cod_data_source_block m25
_cod_depositor_comments
;
The following automatic conversions were performed:

'_symmetry_cell_setting' value 'Triclinic' changed to 'triclinic'
according to
/usr/data/users/saulius/crontab/automatic-downloads/rss-feeds/RSC/lib/dictionaries/cif_core.dic
dictionary named 'cif_core.dic' version 2.4.2 from 2011-04-26.

Automatic conversion script
Id: cif_fix_values 3105 2015-03-04 15:46:00Z robertas 

 Adding full bibliography for 7054726--7054728.cif.
;
_cod_database_code 7054727

loop_
_symmetry_equiv_pos_as_xyz
'x, y, z'
'-x, -y, -z'

loop_
_atom_site_label
_atom_site_type_symbol
_atom_site_fract_x
_atom_site_fract_y
_atom_site_fract_z
_atom_site_U_iso_or_equiv
_atom_site_adp_type
_atom_site_occupancy
_atom_site_symmetry_multiplicity
_atom_site_calc_flag
_atom_site_refinement_flags
P1 P 0.63706(4) 0.43503(3) 0.289927(16) 0.01149(7) Uani 1 1 d .
O1 O 0.86113(12) 0.51136(9) 0.27305(5) 0.01604(15) Uani 1 1 d .
O2 O 0.50668(13) 0.42933(8) 0.19839(5) 0.01429(14) Uani 1 1 d .
O3 O 0.63893(13) 0.26133(8) 0.33538(5) 0.01527(14) Uani 1 1 d .
O4 O 0.36624(13) 0.30958(9) 0.52203(5) 0.01691(15) Uani 1 1 d .
O5 O -0.00323(13) 0.30274(10) 0.47672(6) 0.02211(17) Uani 1 1 d .
N1 N 0.45786(14) 0.51571(10) 0.35723(6) 0.01393(16) Uani 1 1 d .
H1N H 0.5078 0.5718 0.3915 0.027(4) Uiso 1 1 d R
N2 N 0.24300(15) 0.45004(10) 0.38540(6) 0.01579(17) Uani 1 1 d .
H2N H 0.1290 0.4815 0.3530 0.024(4) Uiso 1 1 d R
C1 C 0.50637(17) 0.55642(11) 0.12572(7) 0.01329(17) Uani 1 1 d .
C2 C 0.69885(18) 0.58008(12) 0.06375(7) 0.01574(18) Uani 1 1 d .
H2 H 0.8531 0.5075 0.0713 0.026(4) Uiso 1 1 d R
C3 C 0.69093(19) 0.70113(12) -0.01097(7) 0.0187(2) Uani 1 1 d .
H3 H 0.8389 0.7224 -0.0600 0.026(4) Uiso 1 1 d R
C4 C 0.4940(2) 0.79589(12) -0.02282(7) 0.0196(2) Uani 1 1 d .
H4 H 0.4820 0.8842 -0.0836 0.031(4) Uiso 1 1 d R
C5 C 0.30319(19) 0.76985(12) 0.04050(8) 0.0192(2) Uani 1 1 d .
H5 H 0.1436 0.8368 0.0313 0.033(4) Uiso 1 1 d R
C6 C 0.30784(18) 0.64896(12) 0.11579(7) 0.01643(19) Uani 1 1 d .
H6 H 0.1538 0.6311 0.1618 0.028(4) Uiso 1 1 d R
C7 C 0.70174(17) 0.14451(11) 0.28710(7) 0.01394(18) Uani 1 1 d .
C8 C 0.54323(18) 0.03029(12) 0.29358(8) 0.01772(19) Uani 1 1 d .
H8 H 0.3785 0.0348 0.3324 0.032(4) Uiso 1 1 d R
C9 C 0.6004(2) -0.09180(12) 0.25012(8) 0.0204(2) Uani 1 1 d .
H9 H 0.4761 -0.1804 0.2553 0.042(5) Uiso 1 1 d R
C10 C 0.8133(2) -0.09781(12) 0.20038(8) 0.0206(2) Uani 1 1 d .
H10 H 0.8430 -0.1930 0.1657 0.033(4) Uiso 1 1 d R
C11 C 0.9701(2) 0.01783(13) 0.19512(8) 0.0210(2) Uani 1 1 d .
H11 H 1.1382 0.0111 0.1590 0.031(4) Uiso 1 1 d R
C12 C 0.91637(18) 0.14066(12) 0.23902(8) 0.0182(2) Uani 1 1 d .
H12 H 1.0396 0.2292 0.2361 0.032(4) Uiso 1 1 d R
C13 C 0.21717(17) 0.35001(11) 0.46650(7) 0.01430(18) Uani 1 1 d .
C14 C -0.0605(2) 0.19669(14) 0.56110(9) 0.0260(2) Uani 1 1 d .
H14C H -0.0251 0.2405 0.6146 0.039 Uiso 1 1 calc R
H14B H 0.0314 0.1025 0.5616 0.039 Uiso 1 1 calc R
H14A H -0.2266 0.1750 0.5644 0.039 Uiso 1 1 calc R

loop_
_atom_site_aniso_label
_atom_site_aniso_U_11
_atom_site_aniso_U_22
_atom_site_aniso_U_33
_atom_site_aniso_U_23
_atom_site_aniso_U_13
_atom_site_aniso_U_12
P1 0.01135(12) 0.01168(12) 0.01103(12) -0.00061(8) -0.00173(8) -0.00102(8)
O1 0.0125(3) 0.0183(3) 0.0160(3) 0.0010(3) -0.0023(2) -0.0028(3)
O2 0.0176(3) 0.0133(3) 0.0116(3) -0.0004(2) -0.0036(2) -0.0022(2)
O3 0.0203(3) 0.0117(3) 0.0131(3) -0.0008(2) -0.0006(3) 0.0003(3)
O4 0.0179(3) 0.0187(3) 0.0147(3) -0.0034(3) -0.0046(3) 0.0000(3)
O5 0.0142(3) 0.0301(4) 0.0186(4) 0.0052(3) -0.0013(3) -0.0057(3)
N1 0.0120(4) 0.0154(4) 0.0152(4) -0.0047(3) -0.0001(3) -0.0030(3)
N2 0.0101(4) 0.0213(4) 0.0146(4) 0.0005(3) -0.0018(3) -0.0019(3)
C1 0.0164(4) 0.0127(4) 0.0111(4) -0.0017(3) -0.0033(3) -0.0017(3)
C2 0.0156(4) 0.0180(4) 0.0136(4) -0.0029(3) -0.0015(3) -0.0003(3)
C3 0.0197(5) 0.0218(5) 0.0139(4) -0.0011(4) 0.0004(3) -0.0034(4)
C4 0.0247(5) 0.0176(4) 0.0156(5) 0.0007(4) -0.0040(4) -0.0021(4)
C5 0.0207(5) 0.0174(4) 0.0187(5) -0.0013(4) -0.0039(4) 0.0028(4)
C6 0.0156(4) 0.0180(4) 0.0154(4) -0.0025(3) -0.0012(3) 0.0007(3)
C7 0.0161(4) 0.0117(4) 0.0132(4) -0.0003(3) -0.0020(3) 0.0010(3)
C8 0.0175(4) 0.0155(4) 0.0192(5) -0.0008(4) -0.0001(4) -0.0023(3)
C9 0.0240(5) 0.0144(4) 0.0224(5) -0.0015(4) -0.0030(4) -0.0030(4)
C10 0.0264(5) 0.0153(4) 0.0203(5) -0.0036(4) -0.0029(4) 0.0028(4)
C11 0.0196(5) 0.0196(5) 0.0230(5) -0.0035(4) 0.0016(4) 0.0026(4)
C12 0.0164(4) 0.0164(4) 0.0212(5) -0.0023(4) 0.0003(4) -0.0011(3)
C13 0.0138(4) 0.0160(4) 0.0135(4) -0.0041(3) -0.0001(3) -0.0006(3)
C14 0.0205(5) 0.0278(6) 0.0246(6) 0.0073(4) 0.0030(4) -0.0033(4)

loop_
_atom_type_symbol
_atom_type_description
_atom_type_scat_dispersion_real
_atom_type_scat_dispersion_imag
_atom_type_scat_source
C C 0.0033 0.0016 'International Tables Vol C Tables 4.2.6.8 and 6.1.1.4'
H H 0.0000 0.0000 'International Tables Vol C Tables 4.2.6.8 and 6.1.1.4'
N N 0.0061 0.0033 'International Tables Vol C Tables 4.2.6.8 and 6.1.1.4'
O O 0.0106 0.0060 'International Tables Vol C Tables 4.2.6.8 and 6.1.1.4'
P P 0.1023 0.0942 'International Tables Vol C Tables 4.2.6.8 and 6.1.1.4'

loop_
_geom_angle_atom_site_label_1
_geom_angle_atom_site_label_2
_geom_angle_atom_site_label_3
_geom_angle
O1 P1 O3 117.96(4)
O1 P1 O2 114.25(4)
O3 P1 O2 99.62(4)
O1 P1 N1 111.54(4)
O3 P1 N1 104.97(4)
O2 P1 N1 107.27(4)
C1 O2 P1 119.84(6)
C7 O3 P1 124.14(6)
C13 O5 C14 115.50(9)
N2 N1 P1 118.62(7)
N2 N1 H1N 116.3
P1 N1 H1N 120.8
C13 N2 N1 120.37(8)
C13 N2 H2N 121.8
N1 N2 H2N 117.6
C6 C1 C2 122.30(9)
C6 C1 O2 118.53(9)
C2 C1 O2 119.07(9)
C1 C2 C3 118.51(9)
C1 C2 H2 122.3
C3 C2 H2 119.2
C4 C3 C2 120.50(10)
C4 C3 H3 119.5
C2 C3 H3 120.0
C3 C4 C5 119.84(10)
C3 C4 H4 120.6
C5 C4 H4 119.4
C4 C5 C6 120.47(10)
C4 C5 H5 121.9
C6 C5 H5 117.5
C1 C6 C5 118.36(9)
C1 C6 H6 123.8
C5 C6 H6 117.8
C8 C7 C12 122.09(10)
C8 C7 O3 116.48(9)
C12 C7 O3 121.36(9)
C7 C8 C9 118.99(10)
C7 C8 H8 120.8
C9 C8 H8 120.2
C8 C9 C10 120.21(10)
C8 C9 H9 118.7
C10 C9 H9 121.1
C11 C10 C9 119.81(10)
C11 C10 H10 123.9
C9 C10 H10 116.3
C10 C11 C12 120.74(10)
C10 C11 H11 119.9
C12 C11 H11 119.3
C7 C12 C11 118.15(10)
C7 C12 H12 121.1
C11 C12 H12 120.7
O4 C13 O5 125.04(9)
O4 C13 N2 126.37(9)
O5 C13 N2 108.59(8)
O5 C14 H14C 109.5
O5 C14 H14B 109.5
H14C C14 H14B 109.5
O5 C14 H14A 109.5
H14C C14 H14A 109.5
H14B C14 H14A 109.5

loop_
_geom_bond_atom_site_label_1
_geom_bond_atom_site_label_2
_geom_bond_distance
P1 O1 1.4698(7)
P1 O3 1.5773(7)
P1 O2 1.5908(7)
P1 N1 1.6318(9)
O2 C1 1.4078(11)
O3 C7 1.4011(12)
O4 C13 1.2180(12)
O5 C13 1.3442(12)
O5 C14 1.4422(13)
N1 N2 1.3965(11)
N1 H1N 0.8463
N2 C13 1.3538(13)
N2 H2N 0.8428
C1 C6 1.3861(14)
C1 C2 1.3873(14)
C2 C3 1.3929(14)
C2 H2 1.0800
C3 C4 1.3913(15)
C3 H3 1.0800
C4 C5 1.3928(15)
C4 H4 1.0801
C5 C6 1.3964(14)
C5 H5 1.0800
C6 H6 1.0800
C7 C8 1.3858(14)
C7 C12 1.3883(14)
C8 C9 1.3918(15)
C8 H8 1.0801
C9 C10 1.3932(16)
C9 H9 1.0800
C10 C11 1.3910(16)
C10 H10 1.0801
C11 C12 1.3981(15)
C11 H11 1.0800
C12 H12 1.0799
C14 H14C 0.9800
C14 H14B 0.9800
C14 H14A 0.9800

loop_
_geom_hbond_atom_site_label_D
_geom_hbond_atom_site_label_H
_geom_hbond_atom_site_label_A
_geom_hbond_site_symmetry_A
_geom_hbond_distance_DH
_geom_hbond_distance_HA
_geom_hbond_distance_DA
_geom_hbond_angle_DHA
N(1) H(1N) O(4) 2_666 0.85 1.99 2.8378(12) 176
N(2) H(2N) O(1) 1_455 0.84 1.98 2.8052(11) 168

loop_
_geom_torsion_atom_site_label_1
_geom_torsion_atom_site_label_2
_geom_torsion_atom_site_label_3
_geom_torsion_atom_site_label_4
_geom_torsion
O1 P1 O2 C1 -40.29(8)
O3 P1 O2 C1 -167.02(7)
N1 P1 O2 C1 83.89(8)
O1 P1 O3 C7 -77.87(9)
O2 P1 O3 C7 46.30(8)
N1 P1 O3 C7 157.22(8)
O1 P1 N1 N2 -175.47(7)
O3 P1 N1 N2 -46.61(8)
O2 P1 N1 N2 58.72(8)
P1 N1 N2 C13 93.05(10)
P1 O2 C1 C6 -102.17(9)
P1 O2 C1 C2 81.30(10)
C6 C1 C2 C3 -0.11(15)
O2 C1 C2 C3 176.28(9)
C1 C2 C3 C4 0.04(16)
C2 C3 C4 C5 0.09(16)
C3 C4 C5 C6 -0.15(17)
C2 C1 C6 C5 0.04(15)
O2 C1 C6 C5 -176.36(9)
C4 C5 C6 C1 0.09(16)
P1 O3 C7 C8 -126.75(9)
P1 O3 C7 C12 56.14(12)
C12 C7 C8 C9 -0.34(16)
O3 C7 C8 C9 -177.44(9)
C7 C8 C9 C10 -0.48(16)
C8 C9 C10 C11 0.74(17)
C9 C10 C11 C12 -0.18(17)
C8 C7 C12 C11 0.88(16)
O3 C7 C12 C11 177.84(9)
C10 C11 C12 C7 -0.61(16)
C14 O5 C13 O4 0.33(16)
C14 O5 C13 N2 -179.04(10)
N1 N2 C13 O4 1.34(16)
N1 N2 C13 O5 -179.30(9)
